data_4504530
loop_
_publ_author_name
'Kumar, V. S. Senthil'
'Pigge, F. Christopher'
'Rath, Nigam P.'

_publ_section_title
;
 Lattice Inclusion Complexes Prepared from
 1,3,5-Tris(3-nitrobenzoyl)benzene
;
_journal_issue 1
_journal_name_full 'Crystal Growth &amp; Design'
_journal_page_first 193
_journal_paper_doi 10.1021/cg050270z
_journal_volume 6
_journal_year 2006
_chemical_formula_sum 'C28 H18 N3 O9.5 S0.5'
_chemical_formula_weight 564.48
_chemical_name_systematic
; 
 ? 
;
_space_group_IT_number 2
_symmetry_cell_setting triclinic
_symmetry_space_group_name_Hall '-P 1'
_symmetry_space_group_name_H-M 'P -1'
_atom_sites_solution_hydrogens geom
_atom_sites_solution_primary direct
_atom_sites_solution_secondary difmap
_audit_creation_method SHELXL-97
_cell_angle_alpha 89.671(2)
_cell_angle_beta 81.8300(10)
_cell_angle_gamma 62.8080(10)
_cell_formula_units_Z 2
_cell_length_a 9.9282(2)
_cell_length_b 10.6462(3)
_cell_length_c 13.6124(4)
_cell_measurement_temperature 150(2)
_cell_volume 1263.93(6)
_computing_cell_refinement 'Bruker SMART'
_computing_data_collection 'Bruker SMART'
_computing_data_reduction 'Bruker SAINT'
_computing_molecular_graphics 'Bruker SHELXTL (Sheldrick, 2003)'
_computing_publication_material 'Bruker SHELXTL (Sheldrick, 2003)'
_computing_structure_refinement 'Bruker SHELXTL (Sheldrick, 2003)'
_computing_structure_solution 'Bruker SHELXTL (Sheldrick, 2003)'
_diffrn_ambient_temperature 150(2)
_diffrn_measured_fraction_theta_full 0.994
_diffrn_measured_fraction_theta_max 0.994
_diffrn_measurement_device_type 'CCD area detector'
_diffrn_measurement_method 'phi and omega scans'
_diffrn_radiation_monochromator graphite
_diffrn_radiation_source 'normal-focus sealed tube'
_diffrn_radiation_type MoK\a
_diffrn_radiation_wavelength 0.71073
_diffrn_reflns_av_R_equivalents 0.0340
_diffrn_reflns_av_sigmaI/netI 0.0593
_diffrn_reflns_limit_h_max 12
_diffrn_reflns_limit_h_min -12
_diffrn_reflns_limit_k_max 13
_diffrn_reflns_limit_k_min -13
_diffrn_reflns_limit_l_max 17
_diffrn_reflns_limit_l_min -17
_diffrn_reflns_number 19522
_diffrn_reflns_theta_full 27.00
_diffrn_reflns_theta_max 27.00
_diffrn_reflns_theta_min 2.16
_exptl_absorpt_coefficient_mu 0.153
_exptl_absorpt_correction_type none
_exptl_crystal_colour 'light yellow'
_exptl_crystal_density_diffrn 1.483
_exptl_crystal_density_meas ?
_exptl_crystal_density_method 'not measured'
_exptl_crystal_description plate
_exptl_crystal_F_000 582
_exptl_crystal_size_max 0.28
_exptl_crystal_size_mid 0.22
_exptl_crystal_size_min 0.05
_refine_diff_density_max 0.986
_refine_diff_density_min -0.587
_refine_diff_density_rms 0.070
_refine_ls_extinction_method none
_refine_ls_goodness_of_fit_ref 1.022
_refine_ls_hydrogen_treatment mixed
_refine_ls_matrix_type full
_refine_ls_number_parameters 416
_refine_ls_number_reflns 5493
_refine_ls_number_restraints 7
_refine_ls_restrained_S_all 1.044
_refine_ls_R_factor_all 0.1333
_refine_ls_R_factor_gt 0.0785
_refine_ls_shift/su_max 0.000
_refine_ls_shift/su_mean 0.000
_refine_ls_structure_factor_coef Fsqd
_refine_ls_weighting_details 'calc w=1/[\s^2^(Fo^2^)+(0.1002P)^2^+2.0394P] where P=(Fo^2^+2Fc^2^)/3'
_refine_ls_weighting_scheme calc
_refine_ls_wR_factor_gt 0.1972
_refine_ls_wR_factor_ref 0.2382
_reflns_number_gt 3261
_reflns_number_total 5493
_reflns_threshold_expression >2sigma(I)
_cod_data_source_file cg050270zsi20050615_014642.cif
_cod_data_source_block p16103
_cod_depositor_comments
;
The following automatic conversions were performed:

'_symmetry_cell_setting' value 'Triclinic' changed to 'triclinic'
according to /home/saulius/struct/CIF-dictionaries/cif_core.dic
dictionary named 'cif_core.dic' version 2.4.1 from 2010-06-29.

Automatic conversion script
Id: cif_fix_values 1715 2011-07-08 13:25:40Z adriana 

The following automatic conversions were performed:

'_exptl_crystal_density_meas' value 'no' was changed to '?' - the
value is perceived as not measured.

Automatic conversion script
Id: cif_fix_values 3008 2015-01-20 13:52:24Z robertas 
;
_cod_original_sg_symbol_H-M P-1
_cod_original_formula_sum 'C28 H18 N3 O9.50 S0.50'
_cod_database_code 4504530

loop_
_symmetry_equiv_pos_as_xyz
'x, y, z'
'-x, -y, -z'

loop_
_atom_site_label
_atom_site_type_symbol
_atom_site_fract_x
_atom_site_fract_y
_atom_site_fract_z
_atom_site_U_iso_or_equiv
_atom_site_adp_type
_atom_site_occupancy
_atom_site_symmetry_multiplicity
_atom_site_calc_flag
_atom_site_refinement_flags
_atom_site_disorder_assembly
_atom_site_disorder_group
O1 O 0.7539(3) 0.4780(3) 0.1241(2) 0.0415(7) Uani 1 1 d . . .
O2 O 1.1145(3) 0.7345(3) 0.3077(2) 0.0472(7) Uani 1 1 d . . .
O3 O 1.1597(3) 0.8475(3) -0.04251(19) 0.0383(6) Uani 1 1 d . . .
O4 O 0.4087(4) 0.9979(3) -0.1058(2) 0.0560(8) Uani 1 1 d . . .
O5 O 0.3842(4) 0.9124(3) -0.2414(2) 0.0547(8) Uani 1 1 d . . .
O6 O 0.8532(5) 0.6458(5) 0.7323(3) 0.0856(13) Uani 1 1 d . . .
O7 O 1.0768(5) 0.5733(4) 0.6436(2) 0.0698(10) Uani 1 1 d . . .
O8 O 0.5773(6) 1.1166(7) -0.3188(4) 0.083(2) Uani 0.635(4) 1 d P A 1
O9 O 0.5566(5) 1.1900(5) -0.1683(4) 0.0558(14) Uani 0.635(4) 1 d P A 1
N1 N 0.4286(4) 0.8984(3) -0.1610(2) 0.0391(8) Uani 1 1 d . . .
N2 N 0.9373(6) 0.6320(4) 0.6540(3) 0.0543(10) Uani 1 1 d . . .
N3 N 0.6305(6) 1.1113(6) -0.2416(4) 0.0464(14) Uani 0.635(4) 1 d P A 1
C1 C 0.8314(4) 0.6545(3) 0.0877(3) 0.0288(7) Uani 1 1 d . . .
C2 C 0.8602(4) 0.6654(4) 0.1840(3) 0.0316(8) Uani 1 1 d . . .
H2A H 0.8218 0.6258 0.2367 0.038 Uiso 1 1 calc R . .
C3 C 0.9450(4) 0.7344(4) 0.2032(3) 0.0316(8) Uani 1 1 d . . .
C4 C 1.0012(4) 0.7912(4) 0.1254(3) 0.0304(8) Uani 1 1 d . . .
H4A H 1.0607 0.8367 0.1379 0.036 Uiso 1 1 calc R . .
C5 C 0.9717(4) 0.7825(3) 0.0299(3) 0.0284(7) Uani 1 1 d . . .
C6 C 0.8872(4) 0.7135(3) 0.0112(3) 0.0282(7) Uani 1 1 d . . .
H6A H 0.8675 0.7066 -0.0543 0.034 Uiso 1 1 calc R . .
C7 C 0.7487(4) 0.5707(4) 0.0700(3) 0.0323(8) Uani 1 1 d . . .
C8 C 0.6640(4) 0.6003(4) -0.0171(3) 0.0293(7) Uani 1 1 d . . .
C9 C 0.5877(4) 0.7359(4) -0.0487(3) 0.0300(8) Uani 1 1 d . . .
H9A H 0.5883 0.8142 -0.0160 0.036 Uiso 1 1 calc R . .
C10 C 0.5115(4) 0.7541(4) -0.1283(3) 0.0320(8) Uani 1 1 d . . .
C11 C 0.5119(4) 0.6432(4) -0.1805(3) 0.0369(8) Uani 1 1 d . . .
H11A H 0.4629 0.6588 -0.2377 0.044 Uiso 1 1 calc R . .
C12 C 0.5856(4) 0.5085(4) -0.1475(3) 0.0378(9) Uani 1 1 d . . .
H12A H 0.5860 0.4306 -0.1815 0.045 Uiso 1 1 calc R . .
C13 C 0.6583(4) 0.4876(4) -0.0652(3) 0.0332(8) Uani 1 1 d . . .
H13A H 0.7048 0.3959 -0.0411 0.040 Uiso 1 1 calc R . .
C14 C 0.9910(4) 0.7381(4) 0.3031(3) 0.0357(8) Uani 1 1 d . . .
C15 C 0.8873(4) 0.7448(4) 0.3964(3) 0.0353(8) Uani 1 1 d . . .
C16 C 0.7289(5) 0.8085(4) 0.4032(3) 0.0460(10) Uani 1 1 d . . .
H16A H 0.6821 0.8488 0.3469 0.055 Uiso 1 1 calc R . .
C17 C 0.6391(5) 0.8132(5) 0.4924(3) 0.0577(12) Uani 1 1 d . . .
H17A H 0.5307 0.8566 0.4968 0.069 Uiso 1 1 calc R . .
C18 C 0.7051(6) 0.7557(5) 0.5747(3) 0.0548(12) Uani 1 1 d . . .
H18A H 0.6439 0.7578 0.6356 0.066 Uiso 1 1 calc R . .
C19 C 0.8632(5) 0.6948(4) 0.5662(3) 0.0430(10) Uani 1 1 d . . .
C20 C 0.9557(5) 0.6879(4) 0.4796(3) 0.0389(9) Uani 1 1 d . . .
H20A H 1.0638 0.6455 0.4762 0.047 Uiso 1 1 calc R . .
C21 C 1.0441(4) 0.8376(4) -0.0509(3) 0.0324(8) Uani 1 1 d . . .
C22 C 0.9762(5) 0.8813(4) -0.1437(3) 0.0427(10) Uani 1 1 d . . .
C23 C 1.0761(7) 0.8503(6) -0.2332(3) 0.0665(15) Uani 1 1 d . A .
H23A H 1.1830 0.7988 -0.2313 0.080 Uiso 1 1 calc R . .
C24 C 1.0323(9) 0.8876(8) -0.3208(5) 0.0849(19) Uani 1 1 d D . .
C25 C 0.8852(10) 0.9705(6) -0.3220(4) 0.0768(18) Uani 1 1 d . A 1
H25A H 0.8535 1.0030 -0.3839 0.092 Uiso 1 1 calc R A 1
C26 C 0.7744(8) 1.0126(5) -0.2377(6) 0.085(2) Uani 1 1 d . . .
C27 C 0.8217(6) 0.9633(4) -0.1416(4) 0.0558(12) Uani 1 1 d . A .
H27A H 0.7502 0.9865 -0.0820 0.067 Uiso 1 1 calc R . .
O8' O 1.1853(15) 0.8785(15) -0.4063(7) 0.098(4) Uani 0.365(4) 1 d PD A -2
O9' O 0.9676(16) 0.9827(15) -0.4750(7) 0.117(6) Uani 0.365(4) 1 d PD A -2
N3' N 1.0521(16) 0.9360(13) -0.4146(6) 0.089(5) Uani 0.365(4) 1 d PD A -2
S1 S 1.4110(5) 0.5484(5) -0.4703(5) 0.1328(19) Uani 0.50 1 d PD B -3
O1S O 1.4570(15) 0.4756(17) -0.5504(9) 0.163(6) Uani 0.50 1 d PD B -3
C1S C 1.4012(10) 0.6851(8) -0.4195(7) 0.056(2) Uani 0.50 1 d PD B -3
H1SA H 1.3607 0.7618 -0.4620 0.084 Uiso 0.50 1 d PR B -3
H1SD H 1.3350 0.7090 -0.3565 0.084 Uiso 0.50 1 d PR B -3
H1SB H 1.5017 0.6684 -0.4096 0.084 Uiso 0.50 1 d PR B -3
C2S C 1.4790(19) 0.4287(12) -0.3942(9) 0.099(5) Uani 0.50 1 d PD B -3
H2SD H 1.4874 0.3420 -0.4216 0.148 Uiso 0.50 1 d PR B -3
H2SA H 1.5786 0.4151 -0.3846 0.148 Uiso 0.50 1 d PR B -3
H2SB H 1.4119 0.4557 -0.3315 0.148 Uiso 0.50 1 d PR B -3

loop_
_atom_site_aniso_label
_atom_site_aniso_U_11
_atom_site_aniso_U_22
_atom_site_aniso_U_33
_atom_site_aniso_U_23
_atom_site_aniso_U_13
_atom_site_aniso_U_12
O1 0.0505(16) 0.0432(16) 0.0465(16) 0.0154(13) -0.0177(13) -0.0323(14)
O2 0.0516(17) 0.0624(19) 0.0413(16) 0.0065(14) -0.0154(13) -0.0358(15)
O3 0.0406(15) 0.0413(15) 0.0404(15) 0.0029(11) -0.0051(12) -0.0254(13)
O4 0.062(2) 0.0309(15) 0.072(2) -0.0010(14) -0.0263(17) -0.0141(14)
O5 0.066(2) 0.0487(18) 0.0451(18) 0.0139(14) -0.0206(15) -0.0200(16)
O6 0.109(3) 0.126(4) 0.046(2) 0.030(2) -0.014(2) -0.075(3)
O7 0.081(3) 0.075(2) 0.053(2) 0.0163(18) -0.0275(19) -0.030(2)
O8 0.053(3) 0.109(5) 0.065(4) -0.002(3) -0.031(3) -0.012(3)
O9 0.041(3) 0.052(3) 0.058(3) 0.006(2) -0.007(2) -0.007(2)
N1 0.0353(17) 0.0349(18) 0.044(2) 0.0049(15) -0.0089(14) -0.0132(14)
N2 0.091(3) 0.057(2) 0.035(2) 0.0113(17) -0.015(2) -0.050(2)
N3 0.041(3) 0.047(3) 0.050(3) -0.001(3) -0.010(3) -0.018(3)
C1 0.0247(17) 0.0239(17) 0.0370(19) 0.0019(14) -0.0075(14) -0.0097(14)
C2 0.0314(18) 0.0291(18) 0.0336(19) 0.0059(14) -0.0052(15) -0.0135(15)
C3 0.0339(19) 0.0286(18) 0.0348(19) 0.0013(14) -0.0097(15) -0.0153(15)
C4 0.0334(18) 0.0258(17) 0.0357(19) 0.0018(14) -0.0072(15) -0.0162(15)
C5 0.0268(17) 0.0227(16) 0.0342(19) 0.0021(13) -0.0054(14) -0.0100(14)
C6 0.0250(16) 0.0253(17) 0.0316(18) 0.0004(14) -0.0060(14) -0.0089(14)
C7 0.0312(18) 0.0292(18) 0.036(2) 0.0008(15) -0.0058(15) -0.0133(15)
C8 0.0270(17) 0.0307(18) 0.0336(19) 0.0001(14) -0.0022(14) -0.0170(15)
C9 0.0264(17) 0.0288(18) 0.0359(19) -0.0011(14) -0.0030(14) -0.0142(15)
C10 0.0281(18) 0.0267(18) 0.038(2) 0.0006(14) -0.0046(15) -0.0102(15)
C11 0.036(2) 0.038(2) 0.037(2) -0.0005(16) -0.0103(16) -0.0166(17)
C12 0.037(2) 0.0322(19) 0.046(2) -0.0050(16) -0.0075(17) -0.0176(17)
C13 0.0285(18) 0.0284(18) 0.043(2) 0.0000(15) -0.0052(15) -0.0133(15)
C14 0.044(2) 0.0314(19) 0.037(2) 0.0024(15) -0.0108(16) -0.0202(17)
C15 0.044(2) 0.0302(19) 0.035(2) -0.0002(15) -0.0109(16) -0.0186(17)
C16 0.048(2) 0.047(2) 0.038(2) 0.0047(18) -0.0070(18) -0.018(2)
C17 0.048(3) 0.069(3) 0.049(3) -0.001(2) -0.001(2) -0.023(2)
C18 0.067(3) 0.066(3) 0.036(2) -0.001(2) 0.002(2) -0.038(3)
C19 0.067(3) 0.041(2) 0.031(2) 0.0046(16) -0.0121(19) -0.032(2)
C20 0.055(2) 0.034(2) 0.033(2) 0.0016(15) -0.0117(18) -0.0241(18)
C21 0.038(2) 0.0278(18) 0.0348(19) 0.0007(14) -0.0054(15) -0.0184(16)
C22 0.066(3) 0.037(2) 0.044(2) 0.0121(17) -0.023(2) -0.036(2)
C23 0.108(4) 0.099(4) 0.040(3) 0.018(3) -0.023(3) -0.085(4)
C24 0.115(5) 0.098(5) 0.085(4) 0.039(4) -0.050(4) -0.077(5)
C25 0.147(6) 0.057(3) 0.046(3) 0.009(3) -0.019(4) -0.063(4)
C26 0.102(5) 0.027(2) 0.135(6) 0.004(3) -0.075(5) -0.020(3)
C27 0.080(3) 0.032(2) 0.059(3) 0.0033(19) -0.039(3) -0.021(2)
O8' 0.149(12) 0.126(11) 0.028(5) 0.000(6) -0.003(7) -0.075(10)
O9' 0.234(18) 0.155(13) 0.034(7) 0.032(7) -0.037(9) -0.146(13)
N3' 0.160(17) 0.095(12) 0.053(9) 0.006(8) -0.021(10) -0.094(12)
S1 0.086(3) 0.145(4) 0.175(5) -0.052(4) -0.006(3) -0.063(3)
O1S 0.161(12) 0.213(15) 0.123(10) -0.062(10) -0.061(9) -0.082(11)
C1S 0.044(5) 0.044(5) 0.066(6) -0.015(4) 0.024(4) -0.017(4)
C2S 0.147(13) 0.119(12) 0.079(9) 0.004(8) -0.042(9) -0.097(11)

loop_
_atom_type_symbol
_atom_type_description
_atom_type_scat_dispersion_real
_atom_type_scat_dispersion_imag
_atom_type_scat_source
C C 0.0033 0.0016 'International Tables Vol C Tables 4.2.6.8 and 6.1.1.4'
H H 0.0000 0.0000 'International Tables Vol C Tables 4.2.6.8 and 6.1.1.4'
N N 0.0061 0.0033 'International Tables Vol C Tables 4.2.6.8 and 6.1.1.4'
O O 0.0106 0.0060 'International Tables Vol C Tables 4.2.6.8 and 6.1.1.4'
S S 0.1246 0.1234 'International Tables Vol C Tables 4.2.6.8 and 6.1.1.4'

loop_
_geom_angle_atom_site_label_1
_geom_angle_atom_site_label_2
_geom_angle_atom_site_label_3
_geom_angle
O5 N1 O4 123.6(3)
O5 N1 C10 118.5(3)
O4 N1 C10 117.9(3)
O7 N2 O6 124.6(4)
O7 N2 C19 118.1(4)
O6 N2 C19 117.3(5)
O9 N3 O8 122.6(6)
O9 N3 C26 118.8(6)
O8 N3 C26 118.6(6)
C6 C1 C2 119.5(3)
C6 C1 C7 122.4(3)
C2 C1 C7 117.9(3)
C3 C2 C1 120.2(3)
C4 C3 C2 119.3(3)
C4 C3 C14 118.0(3)
C2 C3 C14 122.4(3)
C5 C4 C3 120.9(3)
C4 C5 C6 119.6(3)
C4 C5 C21 117.8(3)
C6 C5 C21 122.4(3)
C5 C6 C1 120.5(3)
O1 C7 C8 120.6(3)
O1 C7 C1 120.3(3)
C8 C7 C1 119.0(3)
C9 C8 C13 119.6(3)
C9 C8 C7 122.1(3)
C13 C8 C7 118.3(3)
C10 C9 C8 118.4(3)
C9 C10 C11 123.0(3)
C9 C10 N1 118.4(3)
C11 C10 N1 118.6(3)
C10 C11 C12 118.4(3)
C13 C12 C11 120.0(3)
C12 C13 C8 120.6(3)
O2 C14 C15 120.1(3)
O2 C14 C3 119.4(3)
C15 C14 C3 120.5(3)
C16 C15 C20 119.9(4)
C16 C15 C14 122.7(3)
C20 C15 C14 117.3(3)
C17 C16 C15 119.9(4)
C18 C17 C16 120.8(4)
C17 C18 C19 118.1(4)
C20 C19 C18 122.8(4)
C20 C19 N2 118.0(4)
C18 C19 N2 119.2(4)
C19 C20 C15 118.4(4)
O3 C21 C22 118.8(3)
O3 C21 C5 120.9(3)
C22 C21 C5 120.2(3)
C27 C22 C23 120.0(4)
C27 C22 C21 121.8(4)
C23 C22 C21 117.8(4)
C24 C23 C22 124.4(6)
C25 C24 C23 117.5(7)
C25 C24 N3' 84.3(7)
C23 C24 N3' 150.9(8)
C25 C24 O8' 126.7(7)
C23 C24 O8' 110.2(7)
N3' C24 O8' 43.2(3)
C24 C25 C26 123.5(6)
N3 C26 C25 120.4(6)
N3 C26 C27 120.1(7)
C25 C26 C27 118.9(5)
C22 C27 C26 115.5(5)
N3' O8' C24 52.8(5)
O9' N3' O8' 142.2(11)
O9' N3' C24 131.7(10)
O8' N3' C24 84.0(8)
O1S S1 C1S 142.1(10)
O1S S1 C2S 100.8(10)
C1S S1 C2S 104.9(7)

loop_
_geom_bond_atom_site_label_1
_geom_bond_atom_site_label_2
_geom_bond_distance
O1 C7 1.214(4)
O2 C14 1.220(4)
O3 C21 1.220(4)
O4 N1 1.225(4)
O5 N1 1.221(4)
O6 N2 1.222(5)
O7 N2 1.218(5)
O8 N3 1.231(7)
O9 N3 1.215(7)
N1 C10 1.475(5)
N2 C19 1.486(5)
N3 C26 1.341(8)
C1 C6 1.390(5)
C1 C2 1.398(5)
C1 C7 1.502(5)
C2 C3 1.395(5)
C3 C4 1.390(5)
C3 C14 1.501(5)
C4 C5 1.386(5)
C5 C6 1.390(5)
C5 C21 1.492(5)
C7 C8 1.500(5)
C8 C9 1.389(5)
C8 C13 1.398(5)
C9 C10 1.371(5)
C10 C11 1.380(5)
C11 C12 1.385(5)
C12 C13 1.380(5)
C14 C15 1.497(5)
C15 C16 1.388(6)
C15 C20 1.395(5)
C16 C17 1.388(6)
C17 C18 1.375(6)
C18 C19 1.384(6)
C19 C20 1.367(6)
C21 C22 1.488(5)
C22 C27 1.371(6)
C22 C23 1.393(7)
C23 C24 1.324(7)
C24 C25 1.319(9)
C24 N3' 1.396(2)
C24 O8' 1.742(13)
C25 C26 1.388(9)
C26 C27 1.465(7)
O8' N3' 1.199(2)
O9' N3' 1.199(2)
S1 O1S 1.242(11)
S1 C1S 1.571(5)
S1 C2S 1.597(5)

loop_
_geom_torsion_atom_site_label_1
_geom_torsion_atom_site_label_2
_geom_torsion_atom_site_label_3
_geom_torsion_atom_site_label_4
_geom_torsion
C6 C1 C2 C3 -0.3(5)
C7 C1 C2 C3 175.9(3)
C1 C2 C3 C4 -0.4(5)
C1 C2 C3 C14 -174.5(3)
C2 C3 C4 C5 1.2(5)
C14 C3 C4 C5 175.6(3)
C3 C4 C5 C6 -1.3(5)
C3 C4 C5 C21 -176.1(3)
C4 C5 C6 C1 0.5(5)
C21 C5 C6 C1 175.2(3)
C2 C1 C6 C5 0.3(5)
C7 C1 C6 C5 -175.8(3)
C6 C1 C7 O1 151.1(3)
C2 C1 C7 O1 -25.0(5)
C6 C1 C7 C8 -27.0(5)
C2 C1 C7 C8 156.8(3)
O1 C7 C8 C9 146.3(4)
C1 C7 C8 C9 -35.6(5)
O1 C7 C8 C13 -31.6(5)
C1 C7 C8 C13 146.5(3)
C13 C8 C9 C10 -1.4(5)
C7 C8 C9 C10 -179.3(3)
C8 C9 C10 C11 -2.5(5)
C8 C9 C10 N1 179.2(3)
O5 N1 C10 C9 167.1(3)
O4 N1 C10 C9 -12.6(5)
O5 N1 C10 C11 -11.3(5)
O4 N1 C10 C11 168.9(4)
C9 C10 C11 C12 3.7(6)
N1 C10 C11 C12 -177.9(3)
C10 C11 C12 C13 -1.0(6)
C11 C12 C13 C8 -2.7(6)
C9 C8 C13 C12 4.0(5)
C7 C8 C13 C12 -178.1(3)
C4 C3 C14 O2 -29.4(5)
C2 C3 C14 O2 144.8(4)
C4 C3 C14 C15 151.2(3)
C2 C3 C14 C15 -34.6(5)
O2 C14 C15 C16 151.1(4)
C3 C14 C15 C16 -29.4(5)
O2 C14 C15 C20 -26.6(5)
C3 C14 C15 C20 152.8(3)
C20 C15 C16 C17 -1.2(6)
C14 C15 C16 C17 -178.9(4)
C15 C16 C17 C18 0.2(7)
C16 C17 C18 C19 0.8(7)
C17 C18 C19 C20 -0.8(7)
C17 C18 C19 N2 180.0(4)
O7 N2 C19 C20 -2.4(6)
O6 N2 C19 C20 176.0(4)
O7 N2 C19 C18 176.8(4)
O6 N2 C19 C18 -4.8(6)
C18 C19 C20 C15 -0.1(6)
N2 C19 C20 C15 179.1(3)
C16 C15 C20 C19 1.1(6)
C14 C15 C20 C19 179.0(3)
C4 C5 C21 O3 22.9(5)
C6 C5 C21 O3 -151.8(3)
C4 C5 C21 C22 -157.2(3)
C6 C5 C21 C22 28.0(5)
O3 C21 C22 C27 -134.7(4)
C5 C21 C22 C27 45.5(5)
O3 C21 C22 C23 38.1(5)
C5 C21 C22 C23 -141.8(4)
C27 C22 C23 C24 -4.3(7)
C21 C22 C23 C24 -177.2(5)
C22 C23 C24 C25 6.3(9)
C22 C23 C24 N3' 141.3(16)
C22 C23 C24 O8' 162.0(6)
C23 C24 C25 C26 -4.1(9)
N3' C24 C25 C26 -163.9(7)
O8' C24 C25 C26 -155.2(7)
O9 N3 C26 C25 -147.8(6)
O8 N3 C26 C25 33.7(9)
O9 N3 C26 C27 23.2(9)
O8 N3 C26 C27 -155.2(6)
C24 C25 C26 N3 171.2(6)
C24 C25 C26 C27 0.0(8)
C23 C22 C27 C26 -0.1(6)
C21 C22 C27 C26 172.5(4)
N3 C26 C27 C22 -169.2(5)
C25 C26 C27 C22 2.0(7)
C25 C24 O8' N3' -12.7(12)
C23 C24 O8' N3' -165.5(10)
C24 O8' N3' O9' -163(2)
C25 C24 N3' O9' -24.3(15)
C23 C24 N3' O9' -165.3(15)
O8' C24 N3' O9' 166(2)
C25 C24 N3' O8' 169.8(10)
C23 C24 N3' O8' 29(2)
